data_7042521
loop_
_publ_author_name
'Hashimoto, Hisako'
'Komura, Katsuto'
'Ishizaki, Takatoshi'
'Odagiri, Yuto'
'Tobita, Hiromi'

_publ_section_title
;
 Hydrogen-bridged bis(silylene) complexes of ruthenium and iron:
 synthesis, structures and multi-centre bonding interactions at the
 M--Si--H--Si four-membered ring
;
_journal_name_full 'Dalton Trans.'
_journal_paper_doi 10.1039/C7DT00505A
_journal_year 2017
_chemical_formula_moiety 'C21 H40 O Ru Si2'
_chemical_formula_sum 'C21 H40 O Ru Si2'
_chemical_formula_weight 465.78
_chemical_name_systematic 'cis-hydrogen-bridged bis(silylene)ruthenium complex'
_chemical_properties_physical ', Air-sensitive,Moisture-sensitive,Heat-sensitive,Oxygen-sensitive'
_space_group_IT_number 2
_symmetry_cell_setting triclinic
_symmetry_space_group_name_Hall '-P 1'
_symmetry_space_group_name_H-M 'P -1'
_atom_sites_solution_hydrogens geom
_atom_sites_solution_primary direct
_atom_sites_solution_secondary difmap
_audit_creation_method SHELXL-97
_audit_update_record
;
2017-01-31 deposited with the CCDC.
2017-03-07 downloaded from the CCDC.
;
_cell_angle_alpha 98.5709(10)
_cell_angle_beta 92.1420(9)
_cell_angle_gamma 114.1722(15)
_cell_formula_units_Z 2
_cell_length_a 8.3493(2)
_cell_length_b 9.67910(10)
_cell_length_c 16.9592(2)
_cell_measurement_reflns_used 6105
_cell_measurement_temperature 150(2)
_cell_measurement_theta_max 27.48
_cell_measurement_theta_min 2.44
_cell_volume 1229.02(4)
_computing_cell_refinement PROCESS-AUTO
_computing_data_collection PROCESS-AUTO
_computing_data_reduction 'teXsan Ver.1.11'
_computing_molecular_graphics 'Yadokari-XG2009(Wakita, Nemoto et al.,2009)'
_computing_publication_material 'Yadokari-XG2009(Wakita, Nemoto et al.,2009)'
_computing_structure_refinement 'SHELXL-97 (Sheldrick, 1997)'
_computing_structure_solution 'SHELXS-97 (Sheldrick, 1990)'
_diffrn_ambient_temperature 150(2)
_diffrn_detector_area_resol_mean 10.00
_diffrn_measured_fraction_theta_full 0.994
_diffrn_measured_fraction_theta_max 0.994
_diffrn_measurement_device_type 'Rigaku RAXIS-RAPID Imaging Plate'
_diffrn_measurement_method \w
_diffrn_radiation_monochromator graphite
_diffrn_radiation_source 'roatating-anode X-ray tube'
_diffrn_radiation_type MoK\a
_diffrn_radiation_wavelength 0.71073
_diffrn_reflns_av_R_equivalents 0.0446
_diffrn_reflns_av_sigmaI/netI 0.0448
_diffrn_reflns_limit_h_max 10
_diffrn_reflns_limit_h_min -10
_diffrn_reflns_limit_k_max 12
_diffrn_reflns_limit_k_min -11
_diffrn_reflns_limit_l_max 21
_diffrn_reflns_limit_l_min -22
_diffrn_reflns_number 11939
_diffrn_reflns_theta_full 27.48
_diffrn_reflns_theta_max 27.48
_diffrn_reflns_theta_min 1.22
_exptl_absorpt_coefficient_mu 0.742
_exptl_absorpt_correction_T_max 0.9033
_exptl_absorpt_correction_T_min 0.8026
_exptl_absorpt_correction_type numerical
_exptl_absorpt_process_details 'NUMABS (Higashi, 1999)'
_exptl_crystal_colour colorless
_exptl_crystal_density_diffrn 1.259
_exptl_crystal_density_method 'not measured'
_exptl_crystal_description block
_exptl_crystal_F_000 492
_exptl_crystal_recrystallization_method 'Re-crystallisation from solvent: hexane'
_exptl_crystal_size_max 0.31
_exptl_crystal_size_mid 0.16
_exptl_crystal_size_min 0.14
_refine_diff_density_max 0.630
_refine_diff_density_min -0.504
_refine_diff_density_rms 0.105
_refine_ls_extinction_method none
_refine_ls_goodness_of_fit_ref 1.142
_refine_ls_hydrogen_treatment mixed
_refine_ls_matrix_type full
_refine_ls_number_parameters 243
_refine_ls_number_reflns 5607
_refine_ls_number_restraints 0
_refine_ls_restrained_S_all 1.142
_refine_ls_R_factor_all 0.0539
_refine_ls_R_factor_gt 0.0429
_refine_ls_shift/su_max 0.000
_refine_ls_shift/su_mean 0.000
_refine_ls_structure_factor_coef Fsqd
_refine_ls_weighting_details 'calc w=1/[\s^2^(Fo^2^)+(0.0277P)^2^+2.3052P] where P=(Fo^2^+2Fc^2^)/3'
_refine_ls_weighting_scheme calc
_refine_ls_wR_factor_gt 0.0872
_refine_ls_wR_factor_ref 0.0908
_reflns_number_gt 4943
_reflns_number_total 5607
_reflns_threshold_expression >2sigma(I)
_cod_data_source_file c7dt00505a2.cif
_cod_data_source_block RuSiSiH
_cod_original_sg_symbol_H-M P-1
_cod_database_code 7042521

loop_
_symmetry_equiv_pos_as_xyz
'x, y, z'
'-x, -y, -z'

loop_
_atom_site_label
_atom_site_type_symbol
_atom_site_fract_x
_atom_site_fract_y
_atom_site_fract_z
_atom_site_U_iso_or_equiv
_atom_site_adp_type
_atom_site_occupancy
_atom_site_symmetry_multiplicity
_atom_site_calc_flag
_atom_site_refinement_flags
Ru1 Ru 0.21417(3) 0.45564(3) 0.250822(15) 0.01647(8) Uani 1 1 d .
Si1 Si 0.39711(11) 0.64090(10) 0.18266(5) 0.01949(18) Uani 1 1 d .
Si2 Si 0.33705(12) 0.70629(10) 0.32308(5) 0.02125(19) Uani 1 1 d .
O1 O -0.1192(3) 0.4581(3) 0.18213(16) 0.0361(6) Uani 1 1 d .
C1 C 0.0165(4) 0.4687(4) 0.20867(19) 0.0224(6) Uani 1 1 d .
C2 C 0.3730(4) 0.3412(4) 0.3029(2) 0.0233(7) Uani 1 1 d .
C3 C 0.2219(5) 0.3169(4) 0.3463(2) 0.0261(7) Uani 1 1 d .
C4 C 0.0680(4) 0.2281(4) 0.2909(2) 0.0279(7) Uani 1 1 d .
C5 C 0.1224(4) 0.1980(4) 0.2136(2) 0.0253(7) Uani 1 1 d .
C6 C 0.3107(4) 0.2662(4) 0.2212(2) 0.0236(7) Uani 1 1 d .
C7 C 0.5613(5) 0.4049(4) 0.3398(2) 0.0317(8) Uani 1 1 d .
H2 H 0.5840 0.3229 0.3584 0.048 Uiso 1 1 calc R
H3 H 0.5817 0.4876 0.3853 0.048 Uiso 1 1 calc R
H4 H 0.6409 0.4458 0.2996 0.048 Uiso 1 1 calc R
C8 C 0.2257(6) 0.3602(5) 0.4354(2) 0.0389(9) Uani 1 1 d .
H5 H 0.1206 0.3773 0.4471 0.058 Uiso 1 1 calc R
H6 H 0.3319 0.4547 0.4557 0.058 Uiso 1 1 calc R
H7 H 0.2272 0.2769 0.4614 0.058 Uiso 1 1 calc R
C9 C -0.1210(5) 0.1650(5) 0.3111(3) 0.0403(10) Uani 1 1 d .
H8 H -0.1548 0.0615 0.3233 0.060 Uiso 1 1 calc R
H9 H -0.1993 0.1601 0.2652 0.060 Uiso 1 1 calc R
H10 H -0.1313 0.2326 0.3579 0.060 Uiso 1 1 calc R
C10 C 0.0040(5) 0.0991(5) 0.1392(3) 0.0397(9) Uani 1 1 d .
H11 H 0.0578 0.1366 0.0918 0.059 Uiso 1 1 calc R
H12 H -0.1109 0.1039 0.1403 0.059 Uiso 1 1 calc R
H13 H -0.0123 -0.0076 0.1370 0.059 Uiso 1 1 calc R
C11 C 0.4239(5) 0.2459(4) 0.1577(2) 0.0337(8) Uani 1 1 d .
H14 H 0.4446 0.1544 0.1614 0.051 Uiso 1 1 calc R
H15 H 0.5372 0.3368 0.1656 0.051 Uiso 1 1 calc R
H16 H 0.3637 0.2333 0.1046 0.051 Uiso 1 1 calc R
C12 C 0.6355(4) 0.6737(4) 0.1809(2) 0.0288(7) Uani 1 1 d .
H17 H 0.6482 0.6126 0.1320 0.043 Uiso 1 1 calc R
H18 H 0.6733 0.6425 0.2280 0.043 Uiso 1 1 calc R
H19 H 0.7088 0.7831 0.1817 0.043 Uiso 1 1 calc R
C13 C 0.3321(5) 0.7049(4) 0.0897(2) 0.0266(7) Uani 1 1 d .
C14 C 0.2662(6) 0.5619(5) 0.0231(2) 0.0468(11) Uani 1 1 d .
H20 H 0.2432 0.5899 -0.0279 0.070 Uiso 1 1 calc R
H21 H 0.1571 0.4830 0.0363 0.070 Uiso 1 1 calc R
H22 H 0.3563 0.5216 0.0185 0.070 Uiso 1 1 calc R
C15 C 0.4920(5) 0.8352(5) 0.0654(2) 0.0409(10) Uani 1 1 d .
H23 H 0.5839 0.7992 0.0535 0.061 Uiso 1 1 calc R
H24 H 0.5385 0.9236 0.1096 0.061 Uiso 1 1 calc R
H25 H 0.4557 0.8658 0.0178 0.061 Uiso 1 1 calc R
C16 C 0.1859(5) 0.7611(5) 0.1013(3) 0.0394(9) Uani 1 1 d .
H26 H 0.2272 0.8509 0.1446 0.059 Uiso 1 1 calc R
H27 H 0.0808 0.6787 0.1151 0.059 Uiso 1 1 calc R
H28 H 0.1565 0.7897 0.0515 0.059 Uiso 1 1 calc R
C17 C 0.5478(5) 0.7739(4) 0.3923(2) 0.0309(8) Uani 1 1 d .
H29 H 0.6007 0.8865 0.4064 0.046 Uiso 1 1 calc R
H30 H 0.6309 0.7404 0.3652 0.046 Uiso 1 1 calc R
H31 H 0.5211 0.7298 0.4412 0.046 Uiso 1 1 calc R
C18 C 0.2206(5) 0.8312(4) 0.3642(2) 0.0289(7) Uani 1 1 d .
C19 C 0.3388(6) 1.0028(5) 0.3688(3) 0.0461(10) Uani 1 1 d .
H32 H 0.3532 1.0257 0.3145 0.069 Uiso 1 1 calc R
H33 H 0.4546 1.0282 0.3970 0.069 Uiso 1 1 calc R
H34 H 0.2839 1.0643 0.3980 0.069 Uiso 1 1 calc R
C20 C 0.0448(6) 0.7917(6) 0.3172(3) 0.0515(12) Uani 1 1 d .
H35 H -0.0087 0.8579 0.3424 0.077 Uiso 1 1 calc R
H36 H -0.0340 0.6836 0.3168 0.077 Uiso 1 1 calc R
H37 H 0.0634 0.8079 0.2620 0.077 Uiso 1 1 calc R
C21 C 0.1909(7) 0.8022(6) 0.4508(3) 0.0526(12) Uani 1 1 d .
H38 H 0.1339 0.8652 0.4763 0.079 Uiso 1 1 calc R
H39 H 0.3048 0.8299 0.4815 0.079 Uiso 1 1 calc R
H40 H 0.1150 0.6931 0.4495 0.079 Uiso 1 1 calc R
H1 H 0.433(4) 0.808(4) 0.2500(19) 0.014(8) Uiso 1 1 d .

loop_
_atom_site_aniso_label
_atom_site_aniso_U_11
_atom_site_aniso_U_22
_atom_site_aniso_U_33
_atom_site_aniso_U_23
_atom_site_aniso_U_13
_atom_site_aniso_U_12
Ru1 0.01394(12) 0.01631(12) 0.01838(12) 0.00407(9) 0.00119(8) 0.00531(9)
Si1 0.0168(4) 0.0213(4) 0.0198(4) 0.0056(3) 0.0020(3) 0.0068(3)
Si2 0.0209(4) 0.0222(5) 0.0194(4) 0.0022(3) 0.0002(3) 0.0086(4)
O1 0.0205(12) 0.0446(16) 0.0419(16) 0.0103(13) -0.0031(11) 0.0121(12)
C1 0.0225(16) 0.0223(16) 0.0225(16) 0.0062(13) 0.0038(13) 0.0088(13)
C2 0.0221(16) 0.0224(16) 0.0296(17) 0.0101(13) 0.0051(13) 0.0116(13)
C3 0.0278(17) 0.0280(18) 0.0302(18) 0.0136(14) 0.0083(14) 0.0161(15)
C4 0.0236(17) 0.0246(17) 0.039(2) 0.0140(15) 0.0113(15) 0.0101(14)
C5 0.0219(16) 0.0190(16) 0.0335(18) 0.0055(14) 0.0047(14) 0.0065(13)
C6 0.0236(16) 0.0181(15) 0.0304(17) 0.0068(13) 0.0083(13) 0.0086(13)
C7 0.0269(18) 0.033(2) 0.039(2) 0.0110(16) -0.0001(15) 0.0160(16)
C8 0.055(3) 0.046(2) 0.0274(19) 0.0178(17) 0.0120(18) 0.028(2)
C9 0.0277(19) 0.039(2) 0.061(3) 0.025(2) 0.0200(19) 0.0135(17)
C10 0.030(2) 0.027(2) 0.050(2) -0.0043(17) -0.0025(17) 0.0037(16)
C11 0.0330(19) 0.0264(19) 0.040(2) 0.0004(16) 0.0128(16) 0.0117(16)
C12 0.0200(16) 0.0309(19) 0.0349(19) 0.0105(15) 0.0050(14) 0.0085(14)
C13 0.0278(17) 0.0286(18) 0.0232(17) 0.0115(14) 0.0020(13) 0.0093(15)
C14 0.059(3) 0.053(3) 0.0221(19) -0.0009(18) -0.0093(18) 0.020(2)
C15 0.039(2) 0.052(3) 0.038(2) 0.027(2) 0.0116(17) 0.019(2)
C16 0.038(2) 0.045(2) 0.046(2) 0.0265(19) 0.0053(18) 0.0214(19)
C17 0.0286(18) 0.0283(19) 0.0303(19) 0.0013(15) -0.0071(14) 0.0087(15)
C18 0.0332(19) 0.0286(18) 0.0285(18) 0.0031(14) 0.0046(15) 0.0169(16)
C19 0.046(2) 0.031(2) 0.061(3) 0.004(2) 0.005(2) 0.017(2)
C20 0.034(2) 0.061(3) 0.062(3) -0.017(2) -0.006(2) 0.034(2)
C21 0.067(3) 0.058(3) 0.042(2) 0.010(2) 0.026(2) 0.034(3)

loop_
_atom_type_symbol
_atom_type_description
_atom_type_scat_dispersion_real
_atom_type_scat_dispersion_imag
_atom_type_scat_source
C C 0.0033 0.0016 'International Tables Vol C Tables 4.2.6.8 and 6.1.1.4'
H H 0.0000 0.0000 'International Tables Vol C Tables 4.2.6.8 and 6.1.1.4'
O O 0.0106 0.0060 'International Tables Vol C Tables 4.2.6.8 and 6.1.1.4'
Ru Ru -1.2594 0.8363 'International Tables Vol C Tables 4.2.6.8 and 6.1.1.4'
Si Si 0.0817 0.0704 'International Tables Vol C Tables 4.2.6.8 and 6.1.1.4'

loop_
_geom_angle_atom_site_label_1
_geom_angle_atom_site_label_2
_geom_angle_atom_site_label_3
_geom_angle
C1 Ru1 C4 95.74(13)
C1 Ru1 C5 97.73(13)
C4 Ru1 C5 36.89(12)
C1 Ru1 C3 125.54(13)
C4 Ru1 C3 36.73(13)
C5 Ru1 C3 61.59(13)
C1 Ru1 C2 156.44(13)
C4 Ru1 C2 61.23(12)
C5 Ru1 C2 61.28(12)
C3 Ru1 C2 36.90(12)
C1 Ru1 C6 129.72(13)
C4 Ru1 C6 61.05(12)
C5 Ru1 C6 36.49(11)
C3 Ru1 C6 61.33(12)
C2 Ru1 C6 36.63(12)
C1 Ru1 Si1 92.06(10)
C4 Ru1 Si1 161.53(9)
C5 Ru1 Si1 125.39(9)
C3 Ru1 Si1 141.90(9)
C2 Ru1 Si1 108.59(9)
C6 Ru1 Si1 101.29(8)
C1 Ru1 Si2 94.54(10)
C4 Ru1 Si2 130.78(10)
C5 Ru1 Si2 163.48(9)
C3 Ru1 Si2 102.17(10)
C2 Ru1 Si2 104.30(9)
C6 Ru1 Si2 135.05(9)
Si1 Ru1 Si2 64.88(3)
C12 Si1 C13 107.34(16)
C12 Si1 Ru1 119.20(12)
C13 Si1 Ru1 127.55(11)
C12 Si1 Si2 109.99(12)
C13 Si1 Si2 127.01(12)
Ru1 Si1 Si2 57.69(3)
C12 Si1 H1 97.2(11)
C13 Si1 H1 96.4(11)
Ru1 Si1 H1 100.3(11)
Si2 Si1 H1 43.3(11)
C17 Si2 C18 105.98(16)
C17 Si2 Ru1 119.06(12)
C18 Si2 Ru1 128.86(12)
C17 Si2 Si1 108.90(13)
C18 Si2 Si1 129.23(12)
Ru1 Si2 Si1 57.43(3)
C17 Si2 H1 95.8(11)
C18 Si2 H1 97.2(11)
Ru1 Si2 H1 100.9(11)
Si1 Si2 H1 44.2(11)
O1 C1 Ru1 171.7(3)
C6 C2 C3 108.0(3)
C6 C2 C7 125.3(3)
C3 C2 C7 125.6(3)
C6 C2 Ru1 72.14(18)
C3 C2 Ru1 71.26(18)
C7 C2 Ru1 131.6(2)
C4 C3 C2 107.5(3)
C4 C3 C8 126.1(3)
C2 C3 C8 126.0(3)
C4 C3 Ru1 71.41(19)
C2 C3 Ru1 71.84(18)
C8 C3 Ru1 127.8(2)
C3 C4 C5 108.5(3)
C3 C4 C9 126.1(3)
C5 C4 C9 125.2(3)
C3 C4 Ru1 71.87(19)
C5 C4 Ru1 71.75(19)
C9 C4 Ru1 125.8(2)
C6 C5 C4 107.8(3)
C6 C5 C10 125.6(3)
C4 C5 C10 126.3(3)
C6 C5 Ru1 72.54(18)
C4 C5 Ru1 71.36(19)
C10 C5 Ru1 126.2(3)
C5 C6 C2 108.1(3)
C5 C6 C11 125.9(3)
C2 C6 C11 125.6(3)
C5 C6 Ru1 70.97(18)
C2 C6 Ru1 71.23(18)
C11 C6 Ru1 129.4(2)
C2 C7 H2 109.5
C2 C7 H3 109.5
H2 C7 H3 109.5
C2 C7 H4 109.5
H2 C7 H4 109.5
H3 C7 H4 109.5
C3 C8 H5 109.5
C3 C8 H6 109.5
H5 C8 H6 109.5
C3 C8 H7 109.5
H5 C8 H7 109.5
H6 C8 H7 109.5
C4 C9 H8 109.5
C4 C9 H9 109.5
H8 C9 H9 109.5
C4 C9 H10 109.5
H8 C9 H10 109.5
H9 C9 H10 109.5
C5 C10 H11 109.5
C5 C10 H12 109.5
H11 C10 H12 109.5
C5 C10 H13 109.5
H11 C10 H13 109.5
H12 C10 H13 109.5
C6 C11 H14 109.5
C6 C11 H15 109.5
H14 C11 H15 109.5
C6 C11 H16 109.5
H14 C11 H16 109.5
H15 C11 H16 109.5
Si1 C12 H17 109.5
Si1 C12 H18 109.5
H17 C12 H18 109.5
Si1 C12 H19 109.5
H17 C12 H19 109.5
H18 C12 H19 109.5
C16 C13 C14 109.5(3)
C16 C13 C15 107.9(3)
C14 C13 C15 109.8(3)
C16 C13 Si1 113.3(2)
C14 C13 Si1 105.3(2)
C15 C13 Si1 110.9(2)
C13 C14 H20 109.5
C13 C14 H21 109.5
H20 C14 H21 109.5
C13 C14 H22 109.5
H20 C14 H22 109.5
H21 C14 H22 109.5
C13 C15 H23 109.5
C13 C15 H24 109.5
H23 C15 H24 109.5
C13 C15 H25 109.5
H23 C15 H25 109.5
H24 C15 H25 109.5
C13 C16 H26 109.5
C13 C16 H27 109.5
H26 C16 H27 109.5
C13 C16 H28 109.5
H26 C16 H28 109.5
H27 C16 H28 109.5
Si2 C17 H29 109.5
Si2 C17 H30 109.5
H29 C17 H30 109.5
Si2 C17 H31 109.5
H29 C17 H31 109.5
H30 C17 H31 109.5
C20 C18 C19 109.1(3)
C20 C18 C21 109.5(4)
C19 C18 C21 107.8(3)
C20 C18 Si2 113.9(3)
C19 C18 Si2 111.4(3)
C21 C18 Si2 104.9(3)
C18 C19 H32 109.5
C18 C19 H33 109.5
H32 C19 H33 109.5
C18 C19 H34 109.5
H32 C19 H34 109.5
H33 C19 H34 109.5
C18 C20 H35 109.5
C18 C20 H36 109.5
H35 C20 H36 109.5
C18 C20 H37 109.5
H35 C20 H37 109.5
H36 C20 H37 109.5
C18 C21 H38 109.5
C18 C21 H39 109.5
H38 C21 H39 109.5
C18 C21 H40 109.5
H38 C21 H40 109.5
H39 C21 H40 109.5

loop_
_geom_bond_atom_site_label_1
_geom_bond_atom_site_label_2
_geom_bond_distance
Ru1 C1 1.833(3)
Ru1 C4 2.261(3)
Ru1 C5 2.266(3)
Ru1 C3 2.267(3)
Ru1 C2 2.274(3)
Ru1 C6 2.286(3)
Ru1 Si1 2.3219(9)
Ru1 Si2 2.3284(9)
Si1 C12 1.885(3)
Si1 C13 1.915(3)
Si1 Si2 2.4946(12)
Si1 H1 1.74(3)
Si2 C17 1.891(3)
Si2 C18 1.912(3)
Si2 H1 1.71(3)
O1 C1 1.162(4)
C2 C6 1.433(5)
C2 C3 1.437(5)
C2 C7 1.504(5)
C3 C4 1.426(5)
C3 C8 1.502(5)
C4 C5 1.432(5)
C4 C9 1.515(5)
C5 C6 1.425(4)
C5 C10 1.502(5)
C6 C11 1.503(5)
C7 H2 0.9800
C7 H3 0.9800
C7 H4 0.9800
C8 H5 0.9800
C8 H6 0.9800
C8 H7 0.9800
C9 H8 0.9800
C9 H9 0.9800
C9 H10 0.9800
C10 H11 0.9800
C10 H12 0.9800
C10 H13 0.9800
C11 H14 0.9800
C11 H15 0.9800
C11 H16 0.9800
C12 H17 0.9800
C12 H18 0.9800
C12 H19 0.9800
C13 C16 1.535(5)
C13 C14 1.535(5)
C13 C15 1.536(5)
C14 H20 0.9800
C14 H21 0.9800
C14 H22 0.9800
C15 H23 0.9800
C15 H24 0.9800
C15 H25 0.9800
C16 H26 0.9800
C16 H27 0.9800
C16 H28 0.9800
C17 H29 0.9800
C17 H30 0.9800
C17 H31 0.9800
C18 C20 1.515(5)
C18 C19 1.533(5)
C18 C21 1.547(6)
C19 H32 0.9800
C19 H33 0.9800
C19 H34 0.9800
C20 H35 0.9800
C20 H36 0.9800
C20 H37 0.9800
C21 H38 0.9800
C21 H39 0.9800
C21 H40 0.9800

loop_
_geom_torsion_atom_site_label_1
_geom_torsion_atom_site_label_2
_geom_torsion_atom_site_label_3
_geom_torsion_atom_site_label_4
_geom_torsion
C1 Ru1 Si1 C12 -169.64(17)
C4 Ru1 Si1 C12 -54.6(3)
C5 Ru1 Si1 C12 -68.66(18)
C3 Ru1 Si1 C12 19.1(2)
C2 Ru1 Si1 C12 -1.17(17)
C6 Ru1 Si1 C12 -38.40(17)
Si2 Ru1 Si1 C12 96.31(14)
C1 Ru1 Si1 C13 -20.30(18)
C4 Ru1 Si1 C13 94.8(3)
C5 Ru1 Si1 C13 80.69(18)
C3 Ru1 Si1 C13 168.4(2)
C2 Ru1 Si1 C13 148.18(17)
C6 Ru1 Si1 C13 110.95(17)
Si2 Ru1 Si1 C13 -114.34(15)
C1 Ru1 Si1 Si2 94.05(10)
C4 Ru1 Si1 Si2 -150.9(3)
C5 Ru1 Si1 Si2 -164.97(11)
C3 Ru1 Si1 Si2 -77.26(15)
C2 Ru1 Si1 Si2 -97.48(10)
C6 Ru1 Si1 Si2 -134.71(9)
C1 Ru1 Si2 C17 174.98(17)
C4 Ru1 Si2 C17 73.39(19)
C5 Ru1 Si2 C17 37.1(3)
C3 Ru1 Si2 C17 47.12(17)
C2 Ru1 Si2 C17 9.24(17)
C6 Ru1 Si2 C17 -14.29(19)
Si1 Ru1 Si2 C17 -94.87(15)
C1 Ru1 Si2 C18 26.54(18)
C4 Ru1 Si2 C18 -75.05(19)
C5 Ru1 Si2 C18 -111.3(3)
C3 Ru1 Si2 C18 -101.32(17)
C2 Ru1 Si2 C18 -139.20(17)
C6 Ru1 Si2 C18 -162.72(18)
Si1 Ru1 Si2 C18 116.69(15)
C1 Ru1 Si2 Si1 -90.15(10)
C4 Ru1 Si2 Si1 168.26(12)
C5 Ru1 Si2 Si1 132.0(3)
C3 Ru1 Si2 Si1 142.00(9)
C2 Ru1 Si2 Si1 104.11(9)
C6 Ru1 Si2 Si1 80.59(12)
C12 Si1 Si2 C17 0.39(18)
C13 Si1 Si2 C17 -131.79(18)
Ru1 Si1 Si2 C17 112.98(13)
C12 Si1 Si2 C18 131.3(2)
C13 Si1 Si2 C18 -0.8(2)
Ru1 Si1 Si2 C18 -116.08(16)
C12 Si1 Si2 Ru1 -112.59(13)
C13 Si1 Si2 Ru1 115.23(14)
C4 Ru1 C1 O1 -17(2)
C5 Ru1 C1 O1 20(2)
C3 Ru1 C1 O1 -40(2)
C2 Ru1 C1 O1 -5(2)
C6 Ru1 C1 O1 40(2)
Si1 Ru1 C1 O1 146(2)
Si2 Ru1 C1 O1 -149(2)
C1 Ru1 C2 C6 66.1(4)
C4 Ru1 C2 C6 79.2(2)
C5 Ru1 C2 C6 36.92(19)
C3 Ru1 C2 C6 116.9(3)
Si1 Ru1 C2 C6 -83.91(18)
Si2 Ru1 C2 C6 -151.79(17)
C1 Ru1 C2 C3 -50.8(4)
C4 Ru1 C2 C3 -37.7(2)
C5 Ru1 C2 C3 -80.0(2)
C6 Ru1 C2 C3 -116.9(3)
Si1 Ru1 C2 C3 159.20(18)
Si2 Ru1 C2 C3 91.3(2)
C1 Ru1 C2 C7 -172.2(3)
C4 Ru1 C2 C7 -159.1(4)
C5 Ru1 C2 C7 158.6(4)
C3 Ru1 C2 C7 -121.4(4)
C6 Ru1 C2 C7 121.7(4)
Si1 Ru1 C2 C7 37.8(3)
Si2 Ru1 C2 C7 -30.1(3)
C6 C2 C3 C4 -0.3(4)
C7 C2 C3 C4 -168.8(3)
Ru1 C2 C3 C4 62.9(2)
C6 C2 C3 C8 172.8(3)
C7 C2 C3 C8 4.3(5)
Ru1 C2 C3 C8 -124.0(4)
C6 C2 C3 Ru1 -63.2(2)
C7 C2 C3 Ru1 128.3(3)
C1 Ru1 C3 C4 41.2(3)
C5 Ru1 C3 C4 -37.30(19)
C2 Ru1 C3 C4 -116.4(3)
C6 Ru1 C3 C4 -79.1(2)
Si1 Ru1 C3 C4 -149.46(16)
Si2 Ru1 C3 C4 145.92(18)
C1 Ru1 C3 C2 157.6(2)
C4 Ru1 C3 C2 116.4(3)
C5 Ru1 C3 C2 79.1(2)
C6 Ru1 C3 C2 37.3(2)
Si1 Ru1 C3 C2 -33.1(3)
Si2 Ru1 C3 C2 -97.68(19)
C1 Ru1 C3 C8 -80.5(4)
C4 Ru1 C3 C8 -121.7(4)
C5 Ru1 C3 C8 -159.0(4)
C2 Ru1 C3 C8 121.9(4)
C6 Ru1 C3 C8 159.2(4)
Si1 Ru1 C3 C8 88.8(3)
Si2 Ru1 C3 C8 24.2(3)
C2 C3 C4 C5 -0.4(4)
C8 C3 C4 C5 -173.5(3)
Ru1 C3 C4 C5 62.8(2)
C2 C3 C4 C9 175.3(3)
C8 C3 C4 C9 2.2(6)
Ru1 C3 C4 C9 -121.6(4)
C2 C3 C4 Ru1 -63.2(2)
C8 C3 C4 Ru1 123.7(3)
C1 Ru1 C4 C3 -147.4(2)
C5 Ru1 C4 C3 117.4(3)
C2 Ru1 C4 C3 37.85(19)
C6 Ru1 C4 C3 79.9(2)
Si1 Ru1 C4 C3 98.1(3)
Si2 Ru1 C4 C3 -46.3(2)
C1 Ru1 C4 C5 95.2(2)
C3 Ru1 C4 C5 -117.4(3)
C2 Ru1 C4 C5 -79.5(2)
C6 Ru1 C4 C5 -37.49(19)
Si1 Ru1 C4 C5 -19.3(4)
Si2 Ru1 C4 C5 -163.72(15)
C1 Ru1 C4 C9 -25.5(4)
C5 Ru1 C4 C9 -120.7(4)
C3 Ru1 C4 C9 121.9(4)
C2 Ru1 C4 C9 159.8(4)
C6 Ru1 C4 C9 -158.2(4)
Si1 Ru1 C4 C9 -140.0(3)
Si2 Ru1 C4 C9 75.6(4)
C3 C4 C5 C6 1.0(4)
C9 C4 C5 C6 -174.8(3)
Ru1 C4 C5 C6 63.8(2)
C3 C4 C5 C10 175.4(3)
C9 C4 C5 C10 -0.3(6)
Ru1 C4 C5 C10 -121.8(4)
C3 C4 C5 Ru1 -62.9(2)
C9 C4 C5 Ru1 121.4(3)
C1 Ru1 C5 C6 154.3(2)
C4 Ru1 C5 C6 -116.4(3)
C3 Ru1 C5 C6 -79.3(2)
C2 Ru1 C5 C6 -37.06(19)
Si1 Ru1 C5 C6 56.2(2)
Si2 Ru1 C5 C6 -68.1(4)
C1 Ru1 C5 C4 -89.3(2)
C3 Ru1 C5 C4 37.13(19)
C2 Ru1 C5 C4 79.4(2)
C6 Ru1 C5 C4 116.4(3)
Si1 Ru1 C5 C4 172.63(16)
Si2 Ru1 C5 C4 48.3(4)
C1 Ru1 C5 C10 32.6(3)
C4 Ru1 C5 C10 121.9(4)
C3 Ru1 C5 C10 159.0(3)
C2 Ru1 C5 C10 -158.7(3)
C6 Ru1 C5 C10 -121.7(4)
Si1 Ru1 C5 C10 -65.5(3)
Si2 Ru1 C5 C10 170.2(2)
C4 C5 C6 C2 -1.1(4)
C10 C5 C6 C2 -175.6(3)
Ru1 C5 C6 C2 61.9(2)
C4 C5 C6 C11 171.6(3)
C10 C5 C6 C11 -2.9(6)
Ru1 C5 C6 C11 -125.3(3)
C4 C5 C6 Ru1 -63.0(2)
C10 C5 C6 Ru1 122.5(4)
C3 C2 C6 C5 0.9(4)
C7 C2 C6 C5 169.5(3)
Ru1 C2 C6 C5 -61.7(2)
C3 C2 C6 C11 -171.9(3)
C7 C2 C6 C11 -3.3(5)
Ru1 C2 C6 C11 125.5(3)
C3 C2 C6 Ru1 62.6(2)
C7 C2 C6 Ru1 -128.8(3)
C1 Ru1 C6 C5 -34.0(3)
C4 Ru1 C6 C5 37.9(2)
C3 Ru1 C6 C5 80.0(2)
C2 Ru1 C6 C5 117.7(3)
Si1 Ru1 C6 C5 -136.31(18)
Si2 Ru1 C6 C5 158.07(16)
C1 Ru1 C6 C2 -151.6(2)
C4 Ru1 C6 C2 -79.7(2)
C5 Ru1 C6 C2 -117.7(3)
C3 Ru1 C6 C2 -37.61(19)
Si1 Ru1 C6 C2 106.04(18)
Si2 Ru1 C6 C2 40.4(2)
C1 Ru1 C6 C11 87.3(4)
C4 Ru1 C6 C11 159.2(4)
C5 Ru1 C6 C11 121.3(4)
C3 Ru1 C6 C11 -158.7(4)
C2 Ru1 C6 C11 -121.1(4)
Si1 Ru1 C6 C11 -15.1(3)
Si2 Ru1 C6 C11 -80.7(3)
C12 Si1 C13 C16 -151.5(3)
Ru1 Si1 C13 C16 56.3(3)
Si2 Si1 C13 C16 -18.4(3)
C12 Si1 C13 C14 88.8(3)
Ru1 Si1 C13 C14 -63.4(3)
Si2 Si1 C13 C14 -138.1(2)
C12 Si1 C13 C15 -30.0(3)
Ru1 Si1 C13 C15 177.8(2)
Si2 Si1 C13 C15 103.1(3)
C17 Si2 C18 C20 -178.7(3)
Ru1 Si2 C18 C20 -27.1(4)
Si1 Si2 C18 C20 49.3(4)
C17 Si2 C18 C19 57.4(3)
Ru1 Si2 C18 C19 -151.0(2)
Si1 Si2 C18 C19 -74.6(3)
C17 Si2 C18 C21 -59.0(3)
Ru1 Si2 C18 C21 92.6(3)
Si1 Si2 C18 C21 169.0(2)
